data_4505690
loop_
_publ_author_name
'Son, Seung Uk'
'Park, Kang Hyun'
'Kim, Bo Yun'
'Chung, Young Keun'

_publ_section_title
;
 Construction of Cylindrical Nanotubular Materials by Self-Assembly of
 Co(NCS)2with Bent-Building Blocks Having Diimidazole Rings
;
_journal_issue 4
_journal_name_full 'Crystal Growth &amp; Design'
_journal_page_first 507
_journal_paper_doi 10.1021/cg034010y
_journal_volume 3
_journal_year 2003
_chemical_formula_sum 'C13 H10 Co0.5 N5 S'
_chemical_formula_weight 297.79
_chemical_name_systematic
; 
 ? 
;
_space_group_IT_number 64
_symmetry_cell_setting orthorhombic
_symmetry_space_group_name_Hall '-C 2ac 2'
_symmetry_space_group_name_H-M 'C m c a'
_atom_sites_solution_hydrogens geom
_atom_sites_solution_primary direct
_atom_sites_solution_secondary difmap
_audit_creation_method SHELXL-97
_cell_angle_alpha 90.00
_cell_angle_beta 90.00
_cell_angle_gamma 90.00
_cell_formula_units_Z 8
_cell_length_a 17.8680(10)
_cell_length_b 18.6140(10)
_cell_length_c 7.7940(10)
_cell_measurement_temperature 293(2)
_cell_volume 2592.2(4)
_computing_structure_refinement 'SHELXL-97 (Sheldrick, 1997)'
_computing_structure_solution 'SHELXS-97 (Sheldrick, 1990)'
_diffrn_ambient_temperature 293(2)
_diffrn_measured_fraction_theta_full 0.960
_diffrn_measured_fraction_theta_max 0.960
_diffrn_radiation_monochromator graphite
_diffrn_radiation_source 'fine-focus sealed tube'
_diffrn_radiation_type MoK\a
_diffrn_radiation_wavelength 0.71073
_diffrn_reflns_av_R_equivalents 0.0729
_diffrn_reflns_av_sigmaI/netI 0.0989
_diffrn_reflns_limit_h_max 23
_diffrn_reflns_limit_h_min -23
_diffrn_reflns_limit_k_max 19
_diffrn_reflns_limit_k_min -23
_diffrn_reflns_limit_l_max 9
_diffrn_reflns_limit_l_min -9
_diffrn_reflns_number 4690
_diffrn_reflns_theta_full 27.49
_diffrn_reflns_theta_max 27.49
_diffrn_reflns_theta_min 2.19
_exptl_absorpt_coefficient_mu 0.861
_exptl_crystal_colour 'pale pink'
_exptl_crystal_density_diffrn 1.526
_exptl_crystal_density_method 'not measured'
_exptl_crystal_F_000 1220
_refine_diff_density_max 0.563
_refine_diff_density_min -0.584
_refine_diff_density_rms 0.154
_refine_ls_extinction_method none
_refine_ls_goodness_of_fit_ref 1.005
_refine_ls_hydrogen_treatment mixed
_refine_ls_matrix_type full
_refine_ls_number_parameters 95
_refine_ls_number_reflns 1482
_refine_ls_number_restraints 0
_refine_ls_restrained_S_all 1.005
_refine_ls_R_factor_all 0.1058
_refine_ls_R_factor_gt 0.0430
_refine_ls_shift/su_max 0.000
_refine_ls_shift/su_mean 0.000
_refine_ls_structure_factor_coef Fsqd
_refine_ls_weighting_details 'calc w=1/[\s^2^(Fo^2^)+(0.0989P)^2^+0.0000P] where P=(Fo^2^+2Fc^2^)/3'
_refine_ls_weighting_scheme calc
_refine_ls_wR_factor_gt 0.1143
_refine_ls_wR_factor_ref 0.1798
_reflns_number_gt 762
_reflns_number_total 1482
_reflns_threshold_expression >2sigma(I)
_cod_data_source_file cg034010ysi20030127_035743.cif
_cod_data_source_block 12
_cod_original_sg_symbol_H-M Cmca
_cod_original_formula_sum 'C13 H10 Co0.50 N5 S'
_cod_database_code 4505690

loop_
_symmetry_equiv_pos_as_xyz
'x, y, z'
'-x, -y+1/2, z+1/2'
'-x, y+1/2, -z+1/2'
'x, -y, -z'
'x+1/2, y+1/2, z'
'-x+1/2, -y+1, z+1/2'
'-x+1/2, y+1, -z+1/2'
'x+1/2, -y+1/2, -z'
'-x, -y, -z'
'x, y-1/2, -z-1/2'
'x, -y-1/2, z-1/2'
'-x, y, z'
'-x+1/2, -y+1/2, -z'
'x+1/2, y, -z-1/2'
'x+1/2, -y, z-1/2'
'-x+1/2, y+1/2, z'

loop_
_atom_site_label
_atom_site_type_symbol
_atom_site_fract_x
_atom_site_fract_y
_atom_site_fract_z
_atom_site_U_iso_or_equiv
_atom_site_adp_type
_atom_site_occupancy
_atom_site_symmetry_multiplicity
_atom_site_calc_flag
_atom_site_refinement_flags
Co Co 0.0000 0.0000 0.0000 0.0334(4) Uani 1 4 d S
S S 0.0000 -0.17548(12) 0.4713(2) 0.0640(7) Uani 1 2 d S
N1 N 0.16946(17) 0.1318(2) 0.2382(4) 0.0388(9) Uani 1 1 d .
N2 N 0.08504(17) 0.05262(19) 0.1501(4) 0.0367(9) Uani 1 1 d .
N3 N 0.0000 -0.0901(3) 0.1779(6) 0.0430(14) Uani 1 2 d S
C1 C 0.2121(3) 0.3252(3) 0.2438(7) 0.0563(14) Uani 1 1 d .
H1 H 0.1861 0.3685 0.2378 0.068 Uiso 1 1 calc R
C2 C 0.1740(3) 0.2620(3) 0.2403(5) 0.0519(14) Uani 1 1 d .
H2 H 0.1221 0.2624 0.2344 0.062 Uiso 1 1 calc R
C3 C 0.2113(2) 0.1973(2) 0.2455(5) 0.0379(11) Uani 1 1 d .
C4 C 0.1145(2) 0.1172(3) 0.1240(5) 0.0427(12) Uani 1 1 d .
H4 H 0.0993 0.1485 0.0379 0.051 Uiso 1 1 calc R
C5 C 0.1747(2) 0.0732(3) 0.3440(6) 0.0462(12) Uani 1 1 d .
H5 H 0.2074 0.0675 0.4358 0.055 Uiso 1 1 calc R
C6 C 0.1226(2) 0.0247(3) 0.2890(6) 0.0451(12) Uani 1 1 d .
H6 H 0.1140 -0.0201 0.3378 0.054 Uiso 1 1 calc R
C7 C 0.0000 -0.1263(4) 0.2986(8) 0.0385(15) Uani 1 2 d S

loop_
_atom_site_aniso_label
_atom_site_aniso_U_11
_atom_site_aniso_U_22
_atom_site_aniso_U_33
_atom_site_aniso_U_23
_atom_site_aniso_U_13
_atom_site_aniso_U_12
Co 0.0264(6) 0.0358(8) 0.0378(7) 0.0022(6) 0.000 0.000
S 0.0564(12) 0.0757(18) 0.0598(13) 0.0251(10) 0.000 0.000
N1 0.0314(19) 0.039(3) 0.046(2) 0.004(2) -0.0058(16) -0.0023(18)
N2 0.0317(19) 0.038(2) 0.041(2) -0.0007(18) -0.0053(15) 0.0001(17)
N3 0.037(3) 0.042(4) 0.050(3) 0.006(3) 0.000 0.000
C1 0.072(3) 0.035(3) 0.062(3) 0.003(3) -0.001(3) 0.009(2)
C2 0.048(3) 0.047(4) 0.061(3) 0.003(3) -0.003(2) 0.008(2)
C3 0.037(2) 0.036(3) 0.041(3) 0.004(2) -0.0043(19) -0.001(2)
C4 0.036(2) 0.047(3) 0.045(3) 0.007(2) -0.0052(19) 0.000(2)
C5 0.046(3) 0.047(3) 0.046(3) 0.007(2) -0.011(2) -0.002(2)
C6 0.044(3) 0.039(3) 0.052(3) 0.006(2) -0.008(2) -0.004(2)
C7 0.027(3) 0.039(4) 0.049(4) -0.001(3) 0.000 0.000

loop_
_atom_type_symbol
_atom_type_description
_atom_type_scat_dispersion_real
_atom_type_scat_dispersion_imag
_atom_type_scat_source
C C 0.0033 0.0016 'International Tables Vol C Tables 4.2.6.8 and 6.1.1.4'
H H 0.0000 0.0000 'International Tables Vol C Tables 4.2.6.8 and 6.1.1.4'
N N 0.0061 0.0033 'International Tables Vol C Tables 4.2.6.8 and 6.1.1.4'
S S 0.1246 0.1234 'International Tables Vol C Tables 4.2.6.8 and 6.1.1.4'
Co Co 0.3494 0.9721 'International Tables Vol C Tables 4.2.6.8 and 6.1.1.4'

loop_
_geom_angle_atom_site_label_1
_geom_angle_atom_site_label_2
_geom_angle_atom_site_label_3
_geom_angle
_geom_angle_site_symmetry_1
_geom_angle_site_symmetry_3
N2 Co N2 180.0(2) 9 .
N2 Co N2 89.76(17) 9 4
N2 Co N2 90.24(17) . 4
N2 Co N2 90.24(17) 9 12
N2 Co N2 89.76(17) . 12
N2 Co N2 180.0(2) 4 12
N2 Co N3 89.74(14) 9 .
N2 Co N3 90.26(14) . .
N2 Co N3 89.74(14) 4 .
N2 Co N3 90.26(14) 12 .
N2 Co N3 90.26(14) 9 9
N2 Co N3 89.74(14) . 9
N2 Co N3 90.26(14) 4 9
N2 Co N3 89.74(14) 12 9
N3 Co N3 180.00(19) . 9
C4 N1 C5 106.6(4) . .
C4 N1 C3 125.2(4) . .
C5 N1 C3 128.2(3) . .
C4 N2 C6 105.6(4) . .
C4 N2 Co 127.5(3) . .
C6 N2 Co 126.9(3) . .
C7 N3 Co 165.1(5) . .
C1 C1 C2 120.0(3) 7_545 .
C1 C2 C3 121.0(5) . .
C2 C3 C3 119.0(3) . 7_545
C2 C3 N1 119.4(4) . .
C3 C3 N1 121.6(2) 7_545 .
N2 C4 N1 111.6(4) . .
C6 C5 N1 106.9(4) . .
C5 C6 N2 109.3(4) . .
N3 C7 S 178.7(6) . .

loop_
_geom_bond_atom_site_label_1
_geom_bond_atom_site_label_2
_geom_bond_distance
_geom_bond_site_symmetry_2
Co N2 2.153(3) 9
Co N2 2.153(3) .
Co N2 2.153(3) 4
Co N2 2.153(3) 12
Co N3 2.177(5) .
Co N3 2.177(5) 9
S C7 1.629(7) .
N1 C4 1.352(5) .
N1 C5 1.371(5) .
N1 C3 1.431(5) .
N2 C4 1.328(5) .
N2 C6 1.376(5) .
N3 C7 1.156(7) .
C1 C1 1.360(9) 7_545
C1 C2 1.360(6) .
C2 C3 1.376(6) .
C3 C3 1.385(8) 7_545
C5 C6 1.364(6) .
